data_7025577
loop_
_publ_author_name
'El Habra, Naida'
'Benetollo, Franco'
'Casarin, Maurizio'
'Bolzan, Marco'
'Sartori, Andrea'
'Rossetto, Gilberto'

_publ_section_title
;
 Synthesis and characterization of calcium beta-diketonate complexes.
 X-ray crystal and molecular structures of: [{Ca(tmhd)2}2(18-crown-6)],
 [Ca(dpp)2(thf)2] and [Ca(dpp)2(triglyme)].
;
_journal_issue 34
_journal_name_full 'Dalton transactions (Cambridge, England : 2003)'
_journal_page_first 8064
_journal_page_last 8070
_journal_paper_doi 10.1039/c001854f
_journal_volume 39
_journal_year 2010
_chemical_formula_moiety '[Ca(dpp)~2~(thf)~2~]'
_chemical_formula_sum 'C38 H38 Ca O6'
_chemical_formula_weight 630.76
_chemical_name_systematic
;
?
;
_space_group_IT_number 14
_symmetry_cell_setting monoclinic
_symmetry_space_group_name_Hall '-P 2ybc'
_symmetry_space_group_name_H-M 'P 1 21/c 1'
_atom_sites_solution_hydrogens geom
_atom_sites_solution_primary direct
_atom_sites_solution_secondary difmap
_audit_creation_method SHELXL-97
_cell_angle_alpha 90.00
_cell_angle_beta 104.10(3)
_cell_angle_gamma 90.00
_cell_formula_units_Z 2
_cell_length_a 9.939(2)
_cell_length_b 15.574(3)
_cell_length_c 10.861(2)
_cell_measurement_temperature 293(2)
_cell_volume 1630.5(6)
_computing_structure_refinement 'SHELXL-97 (Sheldrick, 1997)'
_computing_structure_solution 'SIR97 (Altomare et al. 1999)'
_diffrn_ambient_temperature 293(2)
_diffrn_measured_fraction_theta_full 0.998
_diffrn_measured_fraction_theta_max 0.998
_diffrn_measurement_device_type ' Philips PW1100 '
_diffrn_measurement_method \Q/2\Q
_diffrn_radiation_monochromator graphite
_diffrn_radiation_source 'fine-focus sealed tube'
_diffrn_radiation_type MoK\a
_diffrn_radiation_wavelength 0.71073
_diffrn_reflns_av_R_equivalents 0.0229
_diffrn_reflns_av_sigmaI/netI 0.0554
_diffrn_reflns_limit_h_max 12
_diffrn_reflns_limit_h_min -12
_diffrn_reflns_limit_k_max 19
_diffrn_reflns_limit_k_min 0
_diffrn_reflns_limit_l_max 13
_diffrn_reflns_limit_l_min 0
_diffrn_reflns_number 3733
_diffrn_reflns_theta_full 27.00
_diffrn_reflns_theta_max 27.00
_diffrn_reflns_theta_min 3.25
_exptl_absorpt_coefficient_mu 0.239
_exptl_absorpt_correction_T_max 0.8466
_exptl_absorpt_correction_T_min 0.5138
_exptl_absorpt_correction_type psi-scan
_exptl_absorpt_process_details 'A. T. C. North, et al. Acta Crystallogr., A24 (1968) 351'
_exptl_crystal_colour pale-yellow
_exptl_crystal_density_diffrn 1.285
_exptl_crystal_density_method 'not measured'
_exptl_crystal_description prism
_exptl_crystal_F_000 668
_exptl_crystal_size_max 0.40
_exptl_crystal_size_mid 0.22
_exptl_crystal_size_min 0.18
_refine_diff_density_max 0.155
_refine_diff_density_min -0.220
_refine_diff_density_rms 0.043
_refine_ls_extinction_method none
_refine_ls_goodness_of_fit_ref 0.959
_refine_ls_hydrogen_treatment constr
_refine_ls_matrix_type full
_refine_ls_number_parameters 209
_refine_ls_number_reflns 3546
_refine_ls_number_restraints 0
_refine_ls_restrained_S_all 0.959
_refine_ls_R_factor_all 0.0645
_refine_ls_R_factor_gt 0.0549
_refine_ls_shift/su_max 0.000
_refine_ls_shift/su_mean 0.000
_refine_ls_structure_factor_coef Fsqd
_refine_ls_weighting_details 'calc w=1/[\s^2^(Fo^2^)+(0.0638P)^2^+0.0000P] where P=(Fo^2^+2Fc^2^)/3'
_refine_ls_weighting_scheme calc
_refine_ls_wR_factor_gt 0.1096
_refine_ls_wR_factor_ref 0.1252
_reflns_number_gt 2002
_reflns_number_total 3546
_reflns_threshold_expression >2sigma(I)
_cod_data_source_file c001854f.txt
_cod_data_source_block ca-thf
_cod_original_cell_volume 1630.5(5)
_cod_original_sg_symbol_H-M P21/c
_cod_database_code 7025577

loop_
_symmetry_equiv_pos_as_xyz
'x, y, z'
'-x, y+1/2, -z+1/2'
'-x, -y, -z'
'x, -y-1/2, z-1/2'

loop_
_atom_site_label
_atom_site_type_symbol
_atom_site_fract_x
_atom_site_fract_y
_atom_site_fract_z
_atom_site_U_iso_or_equiv
_atom_site_adp_type
_atom_site_occupancy
_atom_site_symmetry_multiplicity
_atom_site_calc_flag
_atom_site_refinement_flags
Ca Ca 0.0000 0.0000 0.0000 0.0479(2) Uani 1 2 d S
O2 O 0.07346(17) -0.13967(10) 0.02867(16) 0.0571(4) Uani 1 1 d .
O1 O -0.17659(16) -0.06515(10) 0.06057(16) 0.0583(4) Uani 1 1 d .
O3 O -0.11899(19) -0.02205(12) -0.21499(17) 0.0737(5) Uani 1 1 d .
C1 C -0.1806(2) -0.13419(15) 0.1208(2) 0.0493(6) Uani 1 1 d .
C2 C -0.0807(3) -0.19802(15) 0.1394(2) 0.0518(6) Uani 1 1 d .
H2 H -0.0958 -0.2459 0.1855 0.062 Uiso 1 1 calc R
C3 C 0.0408(2) -0.19810(14) 0.0961(2) 0.0466(5) Uani 1 1 d .
C4 C 0.1395(2) -0.27130(13) 0.1297(2) 0.0444(5) Uani 1 1 d .
C5 C 0.1482(2) -0.32220(15) 0.2355(2) 0.0543(6) Uani 1 1 d .
H5 H 0.0867 -0.3133 0.2866 0.065 Uiso 1 1 calc R
C6 C 0.2467(3) -0.38580(17) 0.2663(2) 0.0666(7) Uani 1 1 d .
H6 H 0.2509 -0.4195 0.3378 0.080 Uiso 1 1 calc R
C7 C 0.3376(3) -0.39991(18) 0.1934(3) 0.0704(8) Uani 1 1 d .
H7 H 0.4045 -0.4427 0.2153 0.084 Uiso 1 1 calc R
C8 C 0.3304(3) -0.35048(17) 0.0871(3) 0.0661(7) Uani 1 1 d .
H8 H 0.3914 -0.3603 0.0360 0.079 Uiso 1 1 calc R
C9 C 0.2328(2) -0.28658(15) 0.0565(2) 0.0550(6) Uani 1 1 d .
H9 H 0.2294 -0.2529 -0.0149 0.066 Uiso 1 1 calc R
C10 C -0.3058(3) -0.14590(15) 0.1729(2) 0.0525(6) Uani 1 1 d .
C11 C -0.4284(3) -0.10932(18) 0.1095(3) 0.0659(7) Uani 1 1 d .
H11 H -0.4325 -0.0779 0.0358 0.079 Uiso 1 1 calc R
C12 C -0.5462(3) -0.1189(2) 0.1546(3) 0.0841(9) Uani 1 1 d .
H12 H -0.6295 -0.0944 0.1109 0.101 Uiso 1 1 calc R
C13 C -0.5403(4) -0.1648(2) 0.2638(4) 0.0916(11) Uani 1 1 d .
H13 H -0.6195 -0.1716 0.2940 0.110 Uiso 1 1 calc R
C14 C -0.4191(3) -0.1999(2) 0.3273(3) 0.0825(9) Uani 1 1 d .
H14 H -0.4151 -0.2304 0.4017 0.099 Uiso 1 1 calc R
C15 C -0.3012(3) -0.19123(18) 0.2830(3) 0.0665(7) Uani 1 1 d .
H15 H -0.2184 -0.2160 0.3274 0.080 Uiso 1 1 calc R
C16 C -0.0876(3) 0.0120(2) -0.3265(3) 0.0828(9) Uani 1 1 d .
H16A H 0.0119 0.0124 -0.3181 0.099 Uiso 1 1 calc R
H16B H -0.1222 0.0702 -0.3419 0.099 Uiso 1 1 calc R
C17 C -0.1578(4) -0.0457(2) -0.4320(3) 0.0898(10) Uani 1 1 d .
H17A H -0.1002 -0.0947 -0.4397 0.108 Uiso 1 1 calc R
H17B H -0.1822 -0.0153 -0.5124 0.108 Uiso 1 1 calc R
C18 C -0.2849(4) -0.0726(2) -0.3900(3) 0.1027(11) Uani 1 1 d .
H18A H -0.3606 -0.0327 -0.4209 0.123 Uiso 1 1 calc R
H18B H -0.3144 -0.1296 -0.4210 0.123 Uiso 1 1 calc R
C19 C -0.2415(3) -0.0715(2) -0.2493(3) 0.0953(11) Uani 1 1 d .
H19A H -0.3136 -0.0462 -0.2146 0.114 Uiso 1 1 calc R
H19B H -0.2242 -0.1295 -0.2166 0.114 Uiso 1 1 calc R

loop_
_atom_site_aniso_label
_atom_site_aniso_U_11
_atom_site_aniso_U_22
_atom_site_aniso_U_33
_atom_site_aniso_U_23
_atom_site_aniso_U_13
_atom_site_aniso_U_12
Ca 0.0489(4) 0.0440(4) 0.0536(4) 0.0100(3) 0.0175(3) -0.0013(3)
O2 0.0635(10) 0.0465(9) 0.0714(11) 0.0151(8) 0.0357(9) 0.0065(8)
O1 0.0538(10) 0.0515(10) 0.0764(12) 0.0110(9) 0.0288(9) -0.0012(8)
O3 0.0774(12) 0.0788(13) 0.0587(11) 0.0036(10) 0.0046(9) -0.0145(10)
C1 0.0516(14) 0.0456(13) 0.0542(14) -0.0054(11) 0.0199(11) -0.0106(11)
C2 0.0608(15) 0.0408(13) 0.0614(15) 0.0065(12) 0.0294(12) -0.0049(12)
C3 0.0565(14) 0.0392(13) 0.0467(13) -0.0025(10) 0.0176(11) -0.0063(10)
C4 0.0507(13) 0.0385(12) 0.0442(13) -0.0033(10) 0.0117(11) -0.0063(10)
C5 0.0587(14) 0.0539(14) 0.0501(14) 0.0047(12) 0.0128(12) -0.0064(12)
C6 0.0731(18) 0.0640(17) 0.0595(17) 0.0203(14) 0.0099(14) -0.0008(14)
C7 0.0709(18) 0.0576(16) 0.0764(19) 0.0089(15) 0.0059(16) 0.0136(14)
C8 0.0717(17) 0.0651(17) 0.0649(17) 0.0014(14) 0.0233(14) 0.0161(14)
C9 0.0683(15) 0.0502(14) 0.0494(14) 0.0050(11) 0.0201(12) 0.0076(12)
C10 0.0561(15) 0.0469(13) 0.0613(15) -0.0135(12) 0.0275(13) -0.0140(12)
C11 0.0589(16) 0.0676(18) 0.0771(18) -0.0103(15) 0.0280(14) -0.0097(14)
C12 0.0539(17) 0.104(2) 0.099(2) -0.035(2) 0.0276(17) -0.0147(16)
C13 0.074(2) 0.119(3) 0.100(3) -0.050(2) 0.056(2) -0.043(2)
C14 0.095(2) 0.094(2) 0.074(2) -0.0223(17) 0.0496(19) -0.037(2)
C15 0.0733(17) 0.0675(17) 0.0674(17) -0.0083(14) 0.0340(14) -0.0163(14)
C16 0.095(2) 0.085(2) 0.0602(18) 0.0135(16) 0.0029(16) -0.0087(18)
C17 0.099(2) 0.098(2) 0.064(2) -0.0004(18) 0.0028(18) 0.016(2)
C18 0.086(2) 0.116(3) 0.094(3) -0.019(2) -0.003(2) -0.008(2)
C19 0.085(2) 0.102(3) 0.099(3) -0.036(2) 0.024(2) -0.0242(19)

loop_
_atom_type_symbol
_atom_type_description
_atom_type_scat_dispersion_real
_atom_type_scat_dispersion_imag
_atom_type_scat_source
C C 0.0033 0.0016 'International Tables Vol C Tables 4.2.6.8 and 6.1.1.4'
H H 0.0000 0.0000 'International Tables Vol C Tables 4.2.6.8 and 6.1.1.4'
O O 0.0106 0.0060 'International Tables Vol C Tables 4.2.6.8 and 6.1.1.4'
Ca Ca 0.2262 0.3064 'International Tables Vol C Tables 4.2.6.8 and 6.1.1.4'

loop_
_geom_angle_atom_site_label_1
_geom_angle_atom_site_label_2
_geom_angle_atom_site_label_3
_geom_angle
_geom_angle_site_symmetry_1
_geom_angle_site_symmetry_3
O1 Ca O1 180 3 .
O1 Ca O2 102.79(6) 3 .
O1 Ca O2 77.21(6) . .
O1 Ca O2 77.21(6) 3 3
O1 Ca O2 102.79(6) . 3
O2 Ca O2 180 3 .
O1 Ca O3 89.15(7) 3 3
O1 Ca O3 90.85(7) . 3
O2 Ca O3 86.43(6) . 3
O2 Ca O3 93.57(6) 3 3
O1 Ca O3 90.85(7) 3 .
O1 Ca O3 89.15(7) . .
O2 Ca O3 93.57(6) . .
O2 Ca O3 86.43(6) 3 .
O3 Ca O3 180 3 .
O1 Ca C1 162.86(6) 3 .
O1 Ca C1 17.14(6) . .
O2 Ca C1 61.40(6) . .
O2 Ca C1 118.60(6) 3 .
O3 Ca C1 83.52(6) 3 .
O3 Ca C1 96.48(6) . .
O1 Ca C1 17.14(6) 3 3
O1 Ca C1 162.86(6) . 3
O2 Ca C1 118.60(6) . 3
O2 Ca C1 61.40(6) 3 3
O3 Ca C1 96.48(6) 3 3
O3 Ca C1 83.52(6) . 3
C1 Ca C1 180.00(6) . 3
C3 O2 Ca 130.27(14) . .
C1 O1 Ca 131.07(15) . .
C19 O3 C16 109.4(2) . .
C19 O3 Ca 121.98(18) . .
C16 O3 Ca 128.55(16) . .
O1 C1 C2 125.1(2) . .
O1 C1 C10 115.6(2) . .
C2 C1 C10 119.3(2) . .
O1 C1 Ca 31.79(10) . .
C2 C1 Ca 94.26(14) . .
C10 C1 Ca 145.68(16) . .
C1 C2 C3 126.8(2) . .
C1 C2 H2 118.9(13) . .
C3 C2 H2 114.3(14) . .
O2 C3 C2 124.1(2) . .
O2 C3 C4 116.61(19) . .
C2 C3 C4 119.3(2) . .
C9 C4 C5 117.7(2) . .
C9 C4 C3 119.01(19) . .
C5 C4 C3 123.2(2) . .
C6 C5 C4 120.8(2) . .
C6 C5 H5 119.6 . .
C4 C5 H5 119.6 . .
C7 C6 C5 120.7(2) . .
C7 C6 H6 119.6 . .
C5 C6 H6 119.6 . .
C6 C7 C8 119.5(3) . .
C6 C7 H7 120.2 . .
C8 C7 H7 120.2 . .
C9 C8 C7 119.9(2) . .
C9 C8 H8 120.0 . .
C7 C8 H8 120.0 . .
C8 C9 C4 121.3(2) . .
C8 C9 H9 119.3 . .
C4 C9 H9 119.3 . .
C11 C10 C15 119.1(2) . .
C11 C10 C1 118.6(2) . .
C15 C10 C1 122.3(2) . .
C10 C11 C12 120.2(3) . .
C10 C11 H11 119.9 . .
C12 C11 H11 119.9 . .
C13 C12 C11 120.0(3) . .
C13 C12 H12 120.0 . .
C11 C12 H12 120.0 . .
C14 C13 C12 119.8(3) . .
C14 C13 H13 120.1 . .
C12 C13 H13 120.1 . .
C13 C14 C15 120.8(3) . .
C13 C14 H14 119.6 . .
C15 C14 H14 119.6 . .
C14 C15 C10 120.1(3) . .
C14 C15 H15 119.9 . .
C10 C15 H15 119.9 . .
O3 C16 C17 105.7(2) . .
O3 C16 H16A 110.6 . .
C17 C16 H16A 110.6 . .
O3 C16 H16B 110.6 . .
C17 C16 H16B 110.6 . .
H16A C16 H16B 108.7 . .
C16 C17 C18 101.9(3) . .
C16 C17 H17A 111.4 . .
C18 C17 H17A 111.4 . .
C16 C17 H17B 111.4 . .
C18 C17 H17B 111.4 . .
H17A C17 H17B 109.3 . .
C19 C18 C17 104.8(3) . .
C19 C18 H18A 110.8 . .
C17 C18 H18A 110.8 . .
C19 C18 H18B 110.8 . .
C17 C18 H18B 110.8 . .
H18A C18 H18B 108.9 . .
O3 C19 C18 107.0(3) . .
O3 C19 H19A 110.3 . .
C18 C19 H19A 110.3 . .
O3 C19 H19B 110.3 . .
C18 C19 H19B 110.3 . .
H19A C19 H19B 108.6 . .

loop_
_geom_bond_atom_site_label_1
_geom_bond_atom_site_label_2
_geom_bond_distance
_geom_bond_site_symmetry_2
Ca O1 2.2595(15) 3
Ca O1 2.2595(15) .
Ca O2 2.2915(16) .
Ca O2 2.2915(16) 3
Ca O3 2.3714(19) 3
Ca O3 2.3714(19) .
Ca C1 3.234(2) .
Ca C1 3.234(2) 3
O2 C3 1.259(2) .
O1 C1 1.264(3) .
O3 C19 1.412(3) .
O3 C16 1.425(3) .
C1 C2 1.384(3) .
C1 C10 1.498(3) .
C2 C3 1.399(3) .
C2 H2 0.91(2) .
C3 C4 1.490(3) .
C4 C9 1.381(3) .
C4 C5 1.381(3) .
C5 C6 1.375(3) .
C5 H5 0.9300 .
C6 C7 1.357(4) .
C6 H6 0.9300 .
C7 C8 1.375(4) .
C7 H7 0.9300 .
C8 C9 1.373(3) .
C8 H8 0.9300 .
C9 H9 0.9300 .
C10 C11 1.370(4) .
C10 C15 1.380(3) .
C11 C12 1.383(3) .
C11 H11 0.9300 .
C12 C13 1.374(5) .
C12 H12 0.9300 .
C13 C14 1.349(4) .
C13 H13 0.9300 .
C14 C15 1.377(3) .
C14 H14 0.9300 .
C15 H15 0.9300 .
C16 C17 1.490(4) .
C16 H16A 0.9700 .
C16 H16B 0.9700 .
C17 C18 1.503(4) .
C17 H17A 0.9700 .
C17 H17B 0.9700 .
C18 C19 1.484(4) .
C18 H18A 0.9700 .
C18 H18B 0.9700 .
C19 H19A 0.9700 .
C19 H19B 0.9700 .
